data_4332511
loop_
_publ_author_name
'Wang, Hong'
'Wang, Yaorong'
'Chan, Hoi-Shan'
'Xie, Zuowei'

_publ_section_title
;
 Synthesis, Structural Characterization, Reactivity, and Thermal Stability
 of [\h5:\s-Me2C(C5H4)(C2B10H10)]Ti(R)(NMe2)
;
_journal_issue 14
_journal_name_full 'Inorganic Chemistry'
_journal_page_first 5675
_journal_page_last 5683
_journal_paper_doi 10.1021/ic0604664
_journal_volume 45
_journal_year 2006
_chemical_formula_sum 'C19 H31 B10 Cl N2 O Ti'
_chemical_formula_weight 494.91
_chemical_name_systematic
; 
 ? 
;
_space_group_IT_number 14
_symmetry_cell_setting monoclinic
_symmetry_space_group_name_Hall '-P 2yn'
_symmetry_space_group_name_H-M 'P 1 21/n 1'
_atom_sites_solution_hydrogens geom
_atom_sites_solution_primary direct
_atom_sites_solution_secondary difmap
_audit_creation_method SHELXL-97
_cell_angle_alpha 90.00
_cell_angle_beta 111.5780(10)
_cell_angle_gamma 90.00
_cell_formula_units_Z 4
_cell_length_a 14.3143(8)
_cell_length_b 12.6674(8)
_cell_length_c 14.9369(9)
_cell_measurement_temperature 293(2)
_cell_volume 2518.6(3)
_computing_cell_refinement 'Bruker SMART'
_computing_data_collection 'Bruker SMART'
_computing_data_reduction 'Bruker SHELXTL'
_computing_molecular_graphics 'Bruker SHELXTL'
_computing_publication_material 'Bruker SHELXTL'
_computing_structure_refinement 'SHELXL-97 (Sheldrick, 1997)'
_computing_structure_solution 'SHELXS-97 (Sheldrick, 1990)'
_diffrn_ambient_temperature 293(2)
_diffrn_measured_fraction_theta_full 1.000
_diffrn_measured_fraction_theta_max 1.000
_diffrn_measurement_device_type 'Rikagu IP'
_diffrn_measurement_method 'phi and omega scans'
_diffrn_radiation_monochromator graphite
_diffrn_radiation_source 'fine-focus sealed tube'
_diffrn_radiation_type MoK\a
_diffrn_radiation_wavelength 0.71073
_diffrn_reflns_av_R_equivalents 0.0503
_diffrn_reflns_av_sigmaI/netI 0.0433
_diffrn_reflns_limit_h_max 15
_diffrn_reflns_limit_h_min -15
_diffrn_reflns_limit_k_max 13
_diffrn_reflns_limit_k_min -7
_diffrn_reflns_limit_l_max 16
_diffrn_reflns_limit_l_min -16
_diffrn_reflns_number 10556
_diffrn_reflns_theta_full 25.00
_diffrn_reflns_theta_max 25.00
_diffrn_reflns_theta_min 1.69
_exptl_absorpt_coefficient_mu 0.463
_exptl_absorpt_correction_T_max 1.0000
_exptl_absorpt_correction_T_min 0.8365
_exptl_absorpt_correction_type Abscor
_exptl_crystal_colour red
_exptl_crystal_density_diffrn 1.305
_exptl_crystal_density_method 'not measured'
_exptl_crystal_description block
_exptl_crystal_F_000 1024
_exptl_crystal_size_max 0.40
_exptl_crystal_size_mid 0.30
_exptl_crystal_size_min 0.20
_refine_diff_density_max 0.609
_refine_diff_density_min -0.458
_refine_diff_density_rms 0.079
_refine_ls_extinction_method none
_refine_ls_goodness_of_fit_ref 1.002
_refine_ls_hydrogen_treatment riding
_refine_ls_matrix_type full
_refine_ls_number_parameters 307
_refine_ls_number_reflns 3292
_refine_ls_number_restraints 0
_refine_ls_restrained_S_all 1.002
_refine_ls_R_factor_all 0.0814
_refine_ls_R_factor_gt 0.0671
_refine_ls_shift/su_max 0.020
_refine_ls_shift/su_mean 0.003
_refine_ls_structure_factor_coef Fsqd
_refine_ls_weighting_details 'calc w=1/[\s^2^(Fo^2^)+(0.0795P)^2^+9.4264P] where P=(Fo^2^+2Fc^2^)/3'
_refine_ls_weighting_scheme calc
_refine_ls_wR_factor_gt 0.1583
_refine_ls_wR_factor_ref 0.1737
_reflns_number_gt 2654
_reflns_number_total 3292
_reflns_threshold_expression >2sigma(I)
_cod_data_source_file ic0604664sup1.cif
_cod_data_source_block 7
_cod_original_sg_symbol_H-M P2(1)/n
_cod_database_code 4332511

loop_
_symmetry_equiv_pos_as_xyz
'x, y, z'
'-x+1/2, y+1/2, -z+1/2'
'-x, -y, -z'
'x-1/2, -y-1/2, z-1/2'

loop_
_atom_site_label
_atom_site_type_symbol
_atom_site_fract_x
_atom_site_fract_y
_atom_site_fract_z
_atom_site_U_iso_or_equiv
_atom_site_adp_type
_atom_site_occupancy
_atom_site_symmetry_multiplicity
_atom_site_calc_flag
_atom_site_refinement_flags
Ti1 Ti 0.18037(7) 0.32505(7) 0.18247(6) 0.0262(3) Uani 1 1 d .
Cl1 Cl 0.13755(12) 0.15587(11) 0.13968(11) 0.0475(4) Uani 1 1 d .
O1 O 0.2698(3) 0.3747(3) 0.3135(2) 0.0380(9) Uani 1 1 d .
N1 N 0.2283(4) 0.3845(4) 0.4459(3) 0.0422(12) Uani 1 1 d .
N2 N 0.1201(3) 0.3203(3) 0.2900(3) 0.0326(11) Uani 1 1 d .
B3 B 0.3364(5) 0.2573(5) 0.0632(4) 0.0328(14) Uani 1 1 d .
H3 H 0.2697 0.2287 0.0036 0.039 Uiso 1 1 calc R
B4 B 0.4365(5) 0.3265(6) 0.0435(5) 0.0423(17) Uani 1 1 d .
H4 H 0.4356 0.3418 -0.0294 0.051 Uiso 1 1 calc R
B5 B 0.4847(5) 0.4205(6) 0.1372(5) 0.0408(16) Uani 1 1 d .
H5 H 0.5148 0.4971 0.1258 0.049 Uiso 1 1 calc R
B6 B 0.4148(5) 0.4072(5) 0.2149(4) 0.0366(16) Uani 1 1 d .
H6 H 0.3990 0.4750 0.2532 0.044 Uiso 1 1 calc R
B7 B 0.3891(5) 0.1871(5) 0.1719(5) 0.0423(17) Uani 1 1 d .
H7 H 0.3578 0.1112 0.1833 0.051 Uiso 1 1 calc R
B8 B 0.4565(5) 0.1993(6) 0.0940(5) 0.0457(18) Uani 1 1 d .
H8 H 0.4690 0.1311 0.0541 0.055 Uiso 1 1 calc R
B9 B 0.5490(5) 0.3000(6) 0.1404(5) 0.0477(18) Uani 1 1 d .
H9 H 0.6220 0.2978 0.1316 0.057 Uiso 1 1 calc R
B10 B 0.5362(5) 0.3494(7) 0.2468(5) 0.052(2) Uani 1 1 d .
H10 H 0.6011 0.3796 0.3073 0.063 Uiso 1 1 calc R
B11 B 0.4374(5) 0.2780(6) 0.2656(5) 0.0431(17) Uani 1 1 d .
H11 H 0.4380 0.2615 0.3381 0.052 Uiso 1 1 calc R
B12 B 0.5195(5) 0.2127(6) 0.2195(5) 0.0508(19) Uani 1 1 d .
H12 H 0.5740 0.1535 0.2620 0.061 Uiso 1 1 calc R
C1 C 0.3605(4) 0.3878(4) 0.0928(3) 0.0294(12) Uani 1 1 d .
C2 C 0.3302(4) 0.3060(4) 0.1686(4) 0.0290(12) Uani 1 1 d .
C11 C 0.2754(4) 0.4671(4) 0.0362(4) 0.0335(13) Uani 1 1 d .
C12 C 0.3097(5) 0.5831(4) 0.0614(5) 0.0536(17) Uani 1 1 d .
H12A H 0.2562 0.6299 0.0256 0.080 Uiso 1 1 calc R
H12B H 0.3675 0.5967 0.0451 0.080 Uiso 1 1 calc R
H12C H 0.3266 0.5946 0.1291 0.080 Uiso 1 1 calc R
C13 C 0.2460(5) 0.4551(5) -0.0729(4) 0.0520(17) Uani 1 1 d .
H13A H 0.1938 0.5047 -0.1056 0.078 Uiso 1 1 calc R
H13B H 0.2222 0.3847 -0.0918 0.078 Uiso 1 1 calc R
H13C H 0.3035 0.4685 -0.0897 0.078 Uiso 1 1 calc R
C14 C 0.1839(4) 0.4456(4) 0.0621(3) 0.0276(12) Uani 1 1 d .
C15 C 0.1065(4) 0.3726(4) 0.0186(4) 0.0333(13) Uani 1 1 d .
H15A H 0.1007 0.3270 -0.0363 0.040 Uiso 1 1 calc R
C16 C 0.0342(4) 0.3834(5) 0.0613(4) 0.0433(15) Uani 1 1 d .
H16A H -0.0311 0.3476 0.0402 0.052 Uiso 1 1 calc R
C17 C 0.0658(4) 0.4629(5) 0.1309(4) 0.0425(15) Uani 1 1 d .
H17A H 0.0263 0.4925 0.1664 0.051 Uiso 1 1 calc R
C18 C 0.1589(4) 0.5013(4) 0.1328(4) 0.0367(13) Uani 1 1 d .
H18A H 0.1955 0.5618 0.1703 0.044 Uiso 1 1 calc R
C19 C 0.3261(5) 0.4316(6) 0.4996(5) 0.070(2) Uani 1 1 d .
H19A H 0.3600 0.4469 0.4564 0.105 Uiso 1 1 calc R
H19B H 0.3656 0.3831 0.5482 0.105 Uiso 1 1 calc R
H19C H 0.3169 0.4957 0.5297 0.105 Uiso 1 1 calc R
C20 C 0.1678(5) 0.3567(5) 0.5024(4) 0.0526(17) Uani 1 1 d .
H20A H 0.1055 0.3262 0.4609 0.079 Uiso 1 1 calc R
H20B H 0.1545 0.4190 0.5323 0.079 Uiso 1 1 calc R
H20C H 0.2037 0.3065 0.5511 0.079 Uiso 1 1 calc R
C21 C 0.2028(4) 0.3607(4) 0.3533(4) 0.0309(12) Uani 1 1 d .
C22 C 0.0216(4) 0.3183(5) 0.2927(4) 0.0373(14) Uani 1 1 d .
C23 C -0.0339(4) 0.2265(5) 0.2638(4) 0.0470(15) Uani 1 1 d .
H23A H -0.0061 0.1681 0.2450 0.056 Uiso 1 1 calc R
C24 C -0.1314(5) 0.2218(8) 0.2630(5) 0.073(2) Uani 1 1 d .
H24A H -0.1686 0.1600 0.2445 0.087 Uiso 1 1 calc R
C25 C -0.1727(5) 0.3089(9) 0.2898(5) 0.080(3) Uani 1 1 d .
H25A H -0.2374 0.3055 0.2904 0.096 Uiso 1 1 calc R
C26 C -0.1186(6) 0.3998(8) 0.3154(5) 0.073(2) Uani 1 1 d .
H26A H -0.1475 0.4587 0.3320 0.087 Uiso 1 1 calc R
C27 C -0.0216(5) 0.4061(5) 0.3171(4) 0.0538(17) Uani 1 1 d .
H27A H 0.0143 0.4688 0.3345 0.065 Uiso 1 1 calc R

loop_
_atom_site_aniso_label
_atom_site_aniso_U_11
_atom_site_aniso_U_22
_atom_site_aniso_U_33
_atom_site_aniso_U_23
_atom_site_aniso_U_13
_atom_site_aniso_U_12
Ti1 0.0268(5) 0.0278(5) 0.0257(5) 0.0043(4) 0.0116(4) 0.0028(4)
Cl1 0.0624(10) 0.0312(8) 0.0569(10) -0.0040(7) 0.0313(8) -0.0064(7)
O1 0.030(2) 0.058(2) 0.029(2) 0.0013(18) 0.0141(17) -0.0047(18)
N1 0.053(3) 0.049(3) 0.029(3) -0.002(2) 0.021(2) -0.006(2)
N2 0.031(3) 0.042(3) 0.030(2) -0.001(2) 0.018(2) -0.001(2)
B3 0.040(4) 0.033(3) 0.027(3) -0.002(3) 0.014(3) 0.000(3)
B4 0.044(4) 0.054(4) 0.037(4) -0.010(3) 0.024(3) -0.006(3)
B5 0.031(4) 0.055(4) 0.036(4) -0.012(3) 0.013(3) -0.010(3)
B6 0.032(4) 0.049(4) 0.027(3) -0.009(3) 0.009(3) -0.001(3)
B7 0.048(4) 0.040(4) 0.042(4) 0.006(3) 0.021(3) 0.009(3)
B8 0.045(4) 0.050(4) 0.048(4) -0.009(3) 0.025(4) 0.011(3)
B9 0.031(4) 0.073(5) 0.043(4) -0.012(4) 0.019(3) -0.002(3)
B10 0.028(4) 0.087(6) 0.041(4) -0.015(4) 0.012(3) 0.004(4)
B11 0.041(4) 0.061(5) 0.029(3) 0.009(3) 0.015(3) 0.019(3)
B12 0.039(4) 0.068(5) 0.044(4) 0.006(4) 0.014(3) 0.023(4)
C1 0.036(3) 0.031(3) 0.026(3) -0.005(2) 0.016(2) -0.004(2)
C2 0.027(3) 0.033(3) 0.030(3) 0.004(2) 0.014(2) 0.003(2)
C11 0.039(3) 0.034(3) 0.028(3) 0.005(2) 0.013(2) -0.004(3)
C12 0.053(4) 0.034(3) 0.080(5) 0.007(3) 0.032(4) -0.002(3)
C13 0.054(4) 0.073(5) 0.032(3) 0.017(3) 0.019(3) 0.007(3)
C14 0.025(3) 0.031(3) 0.023(3) 0.008(2) 0.005(2) 0.004(2)
C15 0.027(3) 0.046(3) 0.020(3) 0.010(2) 0.002(2) 0.002(3)
C16 0.018(3) 0.053(4) 0.047(4) 0.027(3) -0.001(3) 0.007(3)
C17 0.034(3) 0.052(4) 0.042(3) 0.021(3) 0.016(3) 0.023(3)
C18 0.041(3) 0.028(3) 0.040(3) 0.009(3) 0.014(3) 0.009(2)
C19 0.076(5) 0.093(6) 0.040(4) -0.010(4) 0.021(4) -0.036(4)
C20 0.069(4) 0.062(4) 0.035(3) 0.000(3) 0.029(3) -0.007(3)
C21 0.034(3) 0.031(3) 0.034(3) 0.005(2) 0.020(3) 0.002(2)
C22 0.030(3) 0.052(4) 0.032(3) 0.009(3) 0.014(3) 0.000(3)
C23 0.034(3) 0.070(4) 0.036(3) 0.002(3) 0.010(3) -0.003(3)
C24 0.038(4) 0.130(7) 0.044(4) 0.011(4) 0.007(3) -0.022(5)
C25 0.022(4) 0.165(10) 0.051(4) 0.024(5) 0.012(3) 0.003(5)
C26 0.054(5) 0.120(7) 0.056(5) 0.021(5) 0.034(4) 0.038(5)
C27 0.052(4) 0.065(4) 0.056(4) 0.006(3) 0.035(3) 0.019(3)

loop_
_atom_type_symbol
_atom_type_description
_atom_type_scat_dispersion_real
_atom_type_scat_dispersion_imag
_atom_type_scat_source
C C 0.0033 0.0016 'International Tables Vol C Tables 4.2.6.8 and 6.1.1.4'
H H 0.0000 0.0000 'International Tables Vol C Tables 4.2.6.8 and 6.1.1.4'
B B 0.0013 0.0007 'International Tables Vol C Tables 4.2.6.8 and 6.1.1.4'
N N 0.0061 0.0033 'International Tables Vol C Tables 4.2.6.8 and 6.1.1.4'
O O 0.0106 0.0060 'International Tables Vol C Tables 4.2.6.8 and 6.1.1.4'
Cl Cl 0.1484 0.1585 'International Tables Vol C Tables 4.2.6.8 and 6.1.1.4'
Ti Ti 0.2776 0.4457 'International Tables Vol C Tables 4.2.6.8 and 6.1.1.4'

loop_
_geom_angle_atom_site_label_1
_geom_angle_atom_site_label_2
_geom_angle_atom_site_label_3
_geom_angle
O1 Ti1 N2 63.49(15)
O1 Ti1 C2 80.53(16)
N2 Ti1 C2 138.50(18)
O1 Ti1 Cl1 125.73(12)
N2 Ti1 Cl1 92.55(13)
C2 Ti1 Cl1 92.34(14)
O1 Ti1 C17 101.96(19)
N2 Ti1 C17 80.55(18)
C2 Ti1 C17 129.25(19)
Cl1 Ti1 C17 122.30(17)
O1 Ti1 C16 136.7(2)
N2 Ti1 C16 95.72(19)
C2 Ti1 C16 125.42(19)
Cl1 Ti1 C16 90.48(17)
C17 Ti1 C16 34.9(2)
O1 Ti1 C18 88.42(18)
N2 Ti1 C18 103.23(18)
C2 Ti1 C18 95.30(19)
Cl1 Ti1 C18 145.82(15)
C17 Ti1 C18 35.19(19)
C16 Ti1 C18 58.3(2)
O1 Ti1 C15 144.48(18)
N2 Ti1 C15 130.72(18)
C2 Ti1 C15 90.58(18)
Cl1 Ti1 C15 88.68(15)
C17 Ti1 C15 58.1(2)
C16 Ti1 C15 35.00(19)
C18 Ti1 C15 58.0(2)
O1 Ti1 C14 110.71(16)
N2 Ti1 C14 137.10(17)
C2 Ti1 C14 73.23(17)
Cl1 Ti1 C14 118.40(13)
C17 Ti1 C14 58.33(18)
C16 Ti1 C14 58.03(18)
C18 Ti1 C14 35.12(18)
C15 Ti1 C14 34.54(17)
O1 Ti1 C21 31.63(15)
N2 Ti1 C21 31.87(16)
C2 Ti1 C21 110.28(18)
Cl1 Ti1 C21 112.41(13)
C17 Ti1 C21 90.75(19)
C16 Ti1 C21 118.6(2)
C18 Ti1 C21 96.00(18)
C15 Ti1 C21 148.83(18)
C14 Ti1 C21 128.94(17)
C21 O1 Ti1 95.1(3)
C21 N1 C20 123.6(5)
C21 N1 C19 120.4(5)
C20 N1 C19 115.7(5)
C21 N2 C22 128.6(4)
C21 N2 Ti1 91.4(3)
C22 N2 Ti1 135.7(3)
C1 B3 C2 59.5(3)
C1 B3 B7 105.8(4)
C2 B3 B7 59.1(3)
C1 B3 B8 104.4(4)
C2 B3 B8 106.4(4)
B7 B3 B8 60.2(4)
C1 B3 B4 58.2(3)
C2 B3 B4 106.7(4)
B7 B3 B4 107.5(5)
B8 B3 B4 59.1(4)
C1 B4 B9 105.5(4)
C1 B4 B8 105.1(4)
B9 B4 B8 61.0(4)
C1 B4 B5 58.6(3)
B9 B4 B5 60.3(4)
B8 B4 B5 108.8(5)
C1 B4 B3 58.5(3)
B9 B4 B3 108.4(5)
B8 B4 B3 59.7(4)
B5 B4 B3 107.5(4)
C1 B5 B9 104.9(5)
C1 B5 B4 58.8(3)
B9 B5 B4 59.4(4)
C1 B5 B10 104.8(5)
B9 B5 B10 60.1(4)
B4 B5 B10 107.2(5)
C1 B5 B6 58.6(3)
B9 B5 B6 107.9(5)
B4 B5 B6 107.4(4)
B10 B5 B6 59.9(4)
C1 B6 C2 59.4(3)
C1 B6 B10 103.9(4)
C2 B6 B10 105.8(5)
C1 B6 B11 105.1(4)
C2 B6 B11 58.6(3)
B10 B6 B11 60.1(4)
C1 B6 B5 58.0(3)
C2 B6 B5 106.7(4)
B10 B6 B5 59.4(4)
B11 B6 B5 107.6(5)
C2 B7 B11 59.4(3)
C2 B7 B3 59.4(3)
B11 B7 B3 108.4(5)
C2 B7 B12 106.6(5)
B11 B7 B12 60.5(4)
B3 B7 B12 108.1(5)
C2 B7 B8 106.6(5)
B11 B7 B8 108.5(5)
B3 B7 B8 60.1(4)
B12 B7 B8 59.9(4)
B4 B8 B3 61.2(4)
B4 B8 B12 107.9(5)
B3 B8 B12 107.8(4)
B4 B8 B7 108.7(5)
B3 B8 B7 59.7(4)
B12 B8 B7 59.9(4)
B4 B8 B9 59.5(4)
B3 B8 B9 108.4(5)
B12 B8 B9 60.1(4)
B7 B8 B9 108.2(5)
B4 B9 B5 60.3(4)
B4 B9 B12 107.3(5)
B5 B9 B12 107.8(5)
B4 B9 B10 107.7(5)
B5 B9 B10 59.9(4)
B12 B9 B10 59.9(4)
B4 B9 B8 59.5(4)
B5 B9 B8 107.5(5)
B12 B9 B8 59.3(4)
B10 B9 B8 107.0(5)
B12 B10 B11 59.6(4)
B12 B10 B5 108.0(5)
B11 B10 B5 108.6(5)
B12 B10 B6 107.7(5)
B11 B10 B6 60.0(4)
B5 B10 B6 60.7(4)
B12 B10 B9 60.1(4)
B11 B10 B9 108.1(5)
B5 B10 B9 59.9(4)
B6 B10 B9 108.5(5)
C2 B11 B7 59.5(3)
C2 B11 B12 106.5(4)
B7 B11 B12 60.3(4)
C2 B11 B10 106.1(5)
B7 B11 B10 108.1(5)
B12 B11 B10 59.9(4)
C2 B11 B6 59.0(3)
B7 B11 B6 108.0(4)
B12 B11 B6 107.9(5)
B10 B11 B6 59.9(4)
B11 B12 B7 59.2(4)
B11 B12 B8 107.8(5)
B7 B12 B8 60.2(4)
B11 B12 B10 60.5(4)
B7 B12 B10 107.8(5)
B8 B12 B10 108.1(5)
B11 B12 B9 108.7(5)
B7 B12 B9 108.7(5)
B8 B12 B9 60.5(4)
B10 B12 B9 60.1(4)
C11 C1 C2 114.2(4)
C11 C1 B4 123.5(4)
C2 C1 B4 111.6(4)
C11 C1 B5 123.2(4)
C2 C1 B5 111.9(4)
B4 C1 B5 62.6(4)
C11 C1 B3 115.9(4)
C2 C1 B3 60.5(3)
B4 C1 B3 63.2(3)
B5 C1 B3 114.7(4)
C11 C1 B6 116.1(4)
C2 C1 B6 60.5(3)
B4 C1 B6 114.4(4)
B5 C1 B6 63.4(3)
B3 C1 B6 112.5(4)
C1 C2 B7 108.1(4)
C1 C2 B3 60.0(3)
B7 C2 B3 61.5(3)
C1 C2 B11 108.6(4)
B7 C2 B11 61.1(4)
B3 C2 B11 111.5(4)
C1 C2 B6 60.1(3)
B7 C2 B6 112.0(4)
B3 C2 B6 111.6(4)
B11 C2 B6 62.4(4)
C1 C2 Ti1 118.8(3)
B7 C2 Ti1 124.6(4)
B3 C2 Ti1 119.7(3)
B11 C2 Ti1 122.2(3)
B6 C2 Ti1 115.9(3)
C14 C11 C13 109.1(4)
C14 C11 C12 109.5(4)
C13 C11 C12 106.9(5)
C14 C11 C1 108.7(4)
C13 C11 C1 111.4(4)
C12 C11 C1 111.2(4)
C15 C14 C18 107.4(4)
C15 C14 C11 127.4(5)
C18 C14 C11 125.2(5)
C15 C14 Ti1 72.2(3)
C18 C14 Ti1 71.0(3)
C11 C14 Ti1 124.7(3)
C14 C15 C16 108.2(5)
C14 C15 Ti1 73.3(3)
C16 C15 Ti1 71.2(3)
C17 C16 C15 108.4(5)
C17 C16 Ti1 72.4(3)
C15 C16 Ti1 73.8(3)
C16 C17 C18 108.0(5)
C16 C17 Ti1 72.6(3)
C18 C17 Ti1 72.9(3)
C17 C18 C14 108.0(5)
C17 C18 Ti1 71.9(3)
C14 C18 Ti1 73.8(3)
O1 C21 N2 110.0(4)
O1 C21 N1 118.3(5)
N2 C21 N1 131.7(5)
O1 C21 Ti1 53.3(2)
N2 C21 Ti1 56.7(3)
N1 C21 Ti1 171.5(4)
C23 C22 C27 119.7(5)
C23 C22 N2 117.8(5)
C27 C22 N2 122.4(5)
C22 C23 C24 119.8(7)
C25 C24 C23 120.0(8)
C26 C25 C24 119.8(7)
C25 C26 C27 121.2(7)
C26 C27 C22 119.5(7)

loop_
_geom_bond_atom_site_label_1
_geom_bond_atom_site_label_2
_geom_bond_distance
Ti1 O1 2.006(4)
Ti1 N2 2.086(4)
Ti1 C2 2.242(5)
Ti1 Cl1 2.2558(17)
Ti1 C17 2.324(5)
Ti1 C16 2.327(5)
Ti1 C18 2.338(5)
Ti1 C15 2.360(5)
Ti1 C14 2.374(5)
Ti1 C21 2.493(5)
O1 C21 1.313(6)
N1 C21 1.329(7)
N1 C20 1.456(7)
N1 C19 1.460(8)
N2 C21 1.317(7)
N2 C22 1.424(7)
B3 C1 1.714(8)
B3 C2 1.723(7)
B3 B7 1.760(9)
B3 B8 1.768(9)
B3 B4 1.795(9)
B4 C1 1.709(8)
B4 B9 1.758(10)
B4 B8 1.758(10)
B4 B5 1.774(9)
B5 C1 1.704(8)
B5 B9 1.775(10)
B5 B10 1.774(10)
B5 B6 1.798(8)
B6 C1 1.717(7)
B6 C2 1.725(8)
B6 B10 1.782(9)
B6 B11 1.783(10)
B7 C2 1.718(8)
B7 B11 1.746(10)
B7 B12 1.765(10)
B7 B8 1.770(9)
B8 B12 1.764(10)
B8 B9 1.785(10)
B9 B12 1.779(11)
B9 B10 1.778(9)
B10 B12 1.774(11)
B10 B11 1.785(10)
B11 C2 1.716(8)
B11 B12 1.769(9)
C1 C11 1.566(7)
C1 C2 1.705(7)
C11 C14 1.519(7)
C11 C13 1.534(7)
C11 C12 1.551(8)
C14 C15 1.406(7)
C14 C18 1.422(7)
C15 C16 1.410(8)
C16 C17 1.397(9)
C17 C18 1.409(8)
C22 C23 1.385(8)
C22 C27 1.385(8)
C23 C24 1.393(9)
C24 C25 1.379(12)
C25 C26 1.361(12)
C26 C27 1.382(9)
